data_7114119
loop_
_publ_author_name
'Joseph, Bubbly K.'
'Verghese, Babu'
'Sudarsanakumar, C.'
'Deepa, S.'
'Viswam, Dhanya'
'Chandran, Prakash'
'Asokan, C. V.'

_publ_section_title
;
 Highly facile and stereoselective intramolecular [2+2]photocycloadditions
 of bis(alkenoyl)ketenedithioacetals
;
_journal_issue 7
_journal_name_full 'Chemical Communications'
_journal_page_first 736
_journal_paper_doi 10.1039/b200395n
_journal_year 2002
_chemical_formula_sum 'C22 H18 O2 S2'
_chemical_formula_weight 378.48
_chemical_name_systematic
; 
? 
;
_space_group_IT_number 33
_symmetry_cell_setting orthorhombic
_symmetry_space_group_name_Hall 'P 2c -2n'
_symmetry_space_group_name_H-M 'P n a 21'
_atom_sites_solution_hydrogens geom
_atom_sites_solution_primary direct
_atom_sites_solution_secondary difmap
_audit_creation_method SHELXL-97
_cell_angle_alpha 90.00
_cell_angle_beta 90.00
_cell_angle_gamma 90.00
_cell_formula_units_Z 4
_cell_length_a 31.600(7)
_cell_length_b 5.6302(12)
_cell_length_c 10.199(6)
_cell_measurement_reflns_used 25
_cell_measurement_temperature 293(2)
_cell_measurement_theta_max 35
_cell_measurement_theta_min 25
_cell_volume 1814.5(12)
_computing_cell_refinement CAD4-Programs
_computing_data_collection CAD4-Programs
_computing_data_reduction Molen
_computing_molecular_graphics ORTEP
_computing_publication_material 'SHELXL-97 (Sheldrick, 1997)'
_computing_structure_refinement 'SHELXL-97 (Sheldrick, 1997)'
_computing_structure_solution 'SHELXS-97 (Sheldrick, 1990)'
_diffrn_ambient_temperature 293(2)
_diffrn_measured_fraction_theta_full 0.966
_diffrn_measured_fraction_theta_max 0.966
_diffrn_measurement_device_type CAD4-Diffractometer
_diffrn_measurement_method 'Omega TwoTheta Scan'
_diffrn_radiation_monochromator graphite
_diffrn_radiation_source 'fine-focus sealed tube'
_diffrn_radiation_type CuK\a
_diffrn_radiation_wavelength 1.54180
_diffrn_reflns_av_R_equivalents 0.0000
_diffrn_reflns_av_sigmaI/netI 0.0252
_diffrn_reflns_limit_h_max 37
_diffrn_reflns_limit_h_min 0
_diffrn_reflns_limit_k_max 0
_diffrn_reflns_limit_k_min -6
_diffrn_reflns_limit_l_max 11
_diffrn_reflns_limit_l_min 0
_diffrn_reflns_number 1687
_diffrn_reflns_theta_full 67.90
_diffrn_reflns_theta_max 67.90
_diffrn_reflns_theta_min 2.80
_diffrn_standards_interval_time '1 Hour ?'
_diffrn_standards_number 2
_exptl_absorpt_coefficient_mu 2.764
_exptl_absorpt_correction_T_max 0.995
_exptl_absorpt_correction_T_min 0.751
_exptl_absorpt_correction_type psi-scan
_exptl_crystal_colour Yellow
_exptl_crystal_density_diffrn 1.385
_exptl_crystal_density_method 'not measured'
_exptl_crystal_description 'Needle shaped'
_exptl_crystal_F_000 792
_exptl_crystal_size_max 0.15
_exptl_crystal_size_mid 0.12
_exptl_crystal_size_min 0.1
_refine_diff_density_max 0.417
_refine_diff_density_min -0.262
_refine_diff_density_rms 0.061
_refine_ls_abs_structure_details 'Flack H D (1983), Acta Cryst. A39, 876-881'
_refine_ls_abs_structure_Flack 0.18(4)
_refine_ls_extinction_method none
_refine_ls_goodness_of_fit_ref 1.143
_refine_ls_hydrogen_treatment mixed
_refine_ls_matrix_type full
_refine_ls_number_parameters 235
_refine_ls_number_reflns 1687
_refine_ls_number_restraints 1
_refine_ls_restrained_S_all 1.143
_refine_ls_R_factor_all 0.0561
_refine_ls_R_factor_gt 0.0479
_refine_ls_shift/su_max 0.001
_refine_ls_shift/su_mean 0.000
_refine_ls_structure_factor_coef Fsqd
_refine_ls_weighting_details 'w=1/[\s^2^(Fo^2^)+(0.0754P)^2^+0.7952P] where P=(Fo^2^+2Fc^2^)/3'
_refine_ls_weighting_scheme calc
_refine_ls_wR_factor_gt 0.1263
_refine_ls_wR_factor_ref 0.1375
_reflns_number_gt 1501
_reflns_number_total 1687
_reflns_threshold_expression >2sigma(I)
_cod_data_source_file b200395n.txt
_cod_data_source_block compound_3a
_cod_depositor_comments
;
The following automatic conversions were performed:

'_symmetry_cell_setting' value 'Orthorhombic' changed to
'orthorhombic' according to
/usr/data/users/saulius/automatic-downloads/retrospective/RSC/lib/dictionaries/cif_core.dic
dictionary named 'cif_core.dic' version 2.4.2 from
2011-04-26.

'_exptl_absorpt_correction_type' value 'Psi scan'
changed to 'psi-scan' according to
/usr/data/users/saulius/automatic-downloads/retrospective/RSC/lib/dictionaries/cif_core.dic
dictionary named 'cif_core.dic' version 2.4.2 from 2011-04-26.

Automatic conversion script
Id: cif_fix_values 2281 2013-09-26 08:29:07Z andrius 

The following automatic conversions were performed:

'_refine_ls_weighting_scheme' value 'calc
w=1/[\s^2^(Fo^2^)+(0.0754P)^2^+0.7952P] where P=(Fo^2^+2Fc^2^)/3' was
changed to 'calc'. New tag '_refine_ls_weighting_details' was
created. The value of the new tag was set to
'w=1/[\s^2^(Fo^2^)+(0.0754P)^2^+0.7952P] where P=(Fo^2^+2Fc^2^)/3'.

Automatic conversion script
Id: cif_fix_values 3143 2015-03-26 13:38:13Z robertas 
;
_cod_original_cell_volume 1814.5(11)
_cod_original_sg_symbol_H-M Pna21
_cod_database_code 7114119

loop_
_symmetry_equiv_pos_as_xyz
'x, y, z'
'-x, -y, z+1/2'
'-x+1/2, y+1/2, z+1/2'
'x+1/2, -y+1/2, z'

loop_
_atom_site_label
_atom_site_type_symbol
_atom_site_fract_x
_atom_site_fract_y
_atom_site_fract_z
_atom_site_U_iso_or_equiv
_atom_site_adp_type
_atom_site_occupancy
_atom_site_calc_flag
_atom_site_refinement_flags
S1 S -0.01599(4) -0.2534(3) 0.13747(19) 0.0551(4) Uani 1 d .
S2 S 0.04370(4) 0.0249(2) 0.29376(17) 0.0551(4) Uani 1 d .
O1 O 0.02969(12) -0.6212(8) 0.0102(5) 0.0609(11) Uani 1 d .
O2 O 0.12761(13) -0.1649(10) 0.2486(5) 0.0741(14) Uani 1 d .
C1 C 0.10643(17) -0.6514(10) 0.0331(6) 0.0486(13) Uani 1 d .
H1 H 0.1080 -0.8251 0.0312 0.058 Uiso 1 calc R
C2 C 0.06277(16) -0.5522(9) 0.0607(6) 0.0483(13) Uani 1 d .
C3 C 0.06778(15) -0.3544(9) 0.1503(6) 0.0452(12) Uani 1 d .
C4 C 0.11257(17) -0.3269(11) 0.1856(6) 0.0516(14) Uani 1 d .
C5 C 0.13688(16) -0.5328(10) 0.1277(6) 0.0500(13) Uani 1 d .
H5 H 0.1494 -0.6401 0.1926 0.060 Uiso 1 calc R
C6 C 0.16655(16) -0.4663(9) 0.0131(6) 0.0479(13) Uani 1 d .
H6 H 0.1728 -0.2958 0.0134 0.057 Uiso 1 calc R
C7 C 0.12884(18) -0.5249(10) -0.0836(6) 0.0451(13) Uani 1 d .
H7 H 0.1136 -0.3764 -0.1006 0.054 Uiso 1 calc R
C8 C 0.13436(15) -0.6512(9) -0.2140(6) 0.0453(12) Uani 1 d .
C9 C 0.11799(18) -0.5513(12) -0.3250(7) 0.0550(15) Uani 1 d .
H9 H 0.1043 -0.4055 -0.3194 0.066 Uiso 1 calc R
C10 C 0.1214(2) -0.6637(15) -0.4467(7) 0.0693(18) Uani 1 d .
H10 H 0.1096 -0.5951 -0.5211 0.083 Uiso 1 calc R
C11 C 0.1421(2) -0.8739(16) -0.4549(8) 0.075(2) Uani 1 d .
H11 H 0.1448 -0.9501 -0.5354 0.090 Uiso 1 calc R
C12 C 0.1593(2) -0.9740(12) -0.3440(9) 0.073(2) Uani 1 d .
H12 H 0.1741 -1.1161 -0.3503 0.087 Uiso 1 calc R
C13 C 0.15471(18) -0.8671(11) -0.2247(7) 0.0566(15) Uani 1 d .
H13 H 0.1654 -0.9403 -0.1500 0.068 Uiso 1 calc R
C14 C 0.20645(16) -0.6108(10) -0.0037(6) 0.0489(13) Uani 1 d .
C15 C 0.23503(19) -0.5459(12) -0.1006(7) 0.0630(18) Uani 1 d .
H15 H 0.2305 -0.4074 -0.1482 0.076 Uiso 1 calc R
C16 C 0.26998(19) -0.6833(14) -0.1272(8) 0.0703(19) Uani 1 d .
H16 H 0.2885 -0.6382 -0.1936 0.084 Uiso 1 calc R
C17 C 0.2778(2) -0.8867(14) -0.0565(8) 0.0712(19) Uani 1 d .
H17 H 0.3015 -0.9787 -0.0750 0.085 Uiso 1 calc R
C18 C 0.2505(2) -0.9535(12) 0.0417(7) 0.0683(19) Uani 1 d .
H18 H 0.2558 -1.0895 0.0908 0.082 Uiso 1 calc R
C19 C 0.21470(19) -0.8152(11) 0.0670(7) 0.0583(15) Uani 1 d .
H19 H 0.1961 -0.8616 0.1327 0.070 Uiso 1 calc R
C20 C 0.03558(17) -0.2090(9) 0.1910(6) 0.0461(13) Uani 1 d .
C21 C -0.0360(2) 0.0240(12) 0.2017(10) 0.076(2) Uani 1 d .
H21A H -0.0345 0.1449 0.1341 0.091 Uiso 1 calc R
H21B H -0.0655 0.0047 0.2263 0.091 Uiso 1 calc R
C22 C -0.0117(2) 0.1015(14) 0.3160(9) 0.078(2) Uani 1 d .
H22A H -0.0225 0.0249 0.3943 0.094 Uiso 1 calc R
H22B H -0.0145 0.2719 0.3270 0.094 Uiso 1 calc R

loop_
_atom_site_aniso_label
_atom_site_aniso_U_11
_atom_site_aniso_U_22
_atom_site_aniso_U_33
_atom_site_aniso_U_23
_atom_site_aniso_U_13
_atom_site_aniso_U_12
S1 0.0376(6) 0.0548(7) 0.0731(9) -0.0080(8) 0.0009(8) 0.0030(6)
S2 0.0513(7) 0.0553(8) 0.0589(9) -0.0124(8) -0.0017(7) 0.0041(6)
O1 0.050(2) 0.064(2) 0.069(3) -0.012(2) -0.002(2) -0.003(2)
O2 0.048(2) 0.091(3) 0.083(3) -0.037(3) -0.012(2) 0.009(2)
C1 0.047(3) 0.044(3) 0.055(4) 0.000(3) 0.005(3) 0.005(2)
C2 0.039(3) 0.045(3) 0.060(4) 0.000(3) 0.003(3) -0.002(2)
C3 0.040(2) 0.049(3) 0.047(3) -0.008(3) -0.002(2) 0.004(2)
C4 0.041(3) 0.060(3) 0.054(4) -0.007(3) -0.006(3) 0.009(3)
C5 0.042(3) 0.054(3) 0.054(3) 0.000(3) -0.006(3) 0.013(2)
C6 0.045(3) 0.046(3) 0.053(3) 0.000(3) 0.001(3) 0.004(2)
C7 0.043(3) 0.041(3) 0.051(3) 0.000(2) 0.000(2) 0.002(2)
C8 0.036(2) 0.049(3) 0.050(3) -0.008(3) 0.001(2) 0.000(2)
C9 0.046(3) 0.060(4) 0.059(4) 0.002(3) 0.001(3) 0.000(3)
C10 0.065(4) 0.090(5) 0.053(4) 0.001(4) 0.002(3) -0.012(4)
C11 0.067(4) 0.097(5) 0.060(4) -0.028(4) 0.004(4) -0.019(4)
C12 0.058(3) 0.066(4) 0.094(6) -0.031(4) 0.008(4) -0.001(3)
C13 0.054(3) 0.054(3) 0.062(4) -0.004(3) -0.002(3) 0.000(3)
C14 0.040(3) 0.051(3) 0.056(3) -0.001(3) -0.002(3) 0.001(2)
C15 0.046(3) 0.062(4) 0.081(5) 0.008(3) 0.004(3) -0.002(3)
C16 0.045(3) 0.089(5) 0.076(5) 0.005(4) 0.011(3) 0.003(3)
C17 0.044(3) 0.080(4) 0.090(5) -0.007(4) -0.002(4) 0.019(3)
C18 0.059(4) 0.070(4) 0.077(5) -0.001(4) -0.006(4) 0.016(3)
C19 0.049(3) 0.058(3) 0.068(4) 0.001(3) 0.004(3) 0.003(3)
C20 0.047(3) 0.040(3) 0.051(3) 0.000(2) 0.000(2) 0.004(2)
C21 0.048(3) 0.065(4) 0.115(7) -0.009(4) 0.000(4) 0.012(3)
C22 0.068(4) 0.076(4) 0.090(6) -0.022(4) 0.006(4) 0.016(4)

loop_
_atom_type_symbol
_atom_type_description
_atom_type_scat_dispersion_real
_atom_type_scat_dispersion_imag
_atom_type_scat_source
C C 0.0181 0.0091 'International Tables Vol C Tables 4.2.6.8 and 6.1.1.4'
H H 0.0000 0.0000 'International Tables Vol C Tables 4.2.6.8 and 6.1.1.4'
S S 0.3331 0.5567 'International Tables Vol C Tables 4.2.6.8 and 6.1.1.4'
O O 0.0492 0.0322 'International Tables Vol C Tables 4.2.6.8 and 6.1.1.4'

loop_
_geom_angle_atom_site_label_1
_geom_angle_atom_site_label_2
_geom_angle_atom_site_label_3
_geom_angle
C20 S1 C21 95.2(3)
C20 S2 C22 96.6(3)
C2 C1 C5 107.3(5)
C2 C1 C7 112.8(5)
C5 C1 C7 89.8(4)
C2 C1 H1 114.7
C5 C1 H1 114.7
C7 C1 H1 114.7
O1 C2 C3 126.9(5)
O1 C2 C1 125.5(5)
C3 C2 C1 107.5(5)
C20 C3 C2 124.7(5)
C20 C3 C4 125.3(5)
C2 C3 C4 109.9(5)
O2 C4 C3 126.0(5)
O2 C4 C5 125.8(5)
C3 C4 C5 108.2(5)
C4 C5 C1 105.3(4)
C4 C5 C6 114.7(5)
C1 C5 C6 90.6(5)
C4 C5 H5 114.5
C1 C5 H5 114.5
C6 C5 H5 114.5
C14 C6 C5 117.5(5)
C14 C6 C7 116.4(5)
C5 C6 C7 87.9(4)
C14 C6 H6 111.0
C5 C6 H6 111.0
C7 C6 H6 111.0
C8 C7 C1 120.5(5)
C8 C7 C6 123.9(5)
C1 C7 C6 87.8(4)
C8 C7 H7 107.6
C1 C7 H7 107.6
C6 C7 H7 107.6
C9 C8 C13 118.3(6)
C9 C8 C7 119.3(5)
C13 C8 C7 122.4(5)
C8 C9 C10 121.4(6)
C8 C9 H9 119.3
C10 C9 H9 119.3
C11 C10 C9 119.2(7)
C11 C10 H10 120.4
C9 C10 H10 120.4
C10 C11 C12 119.8(7)
C10 C11 H11 120.1
C12 C11 H11 120.1
C13 C12 C11 120.7(6)
C13 C12 H12 119.6
C11 C12 H12 119.6
C12 C13 C8 120.5(6)
C12 C13 H13 119.7
C8 C13 H13 119.7
C19 C14 C15 117.9(5)
C19 C14 C6 123.1(5)
C15 C14 C6 118.8(5)
C16 C15 C14 121.0(6)
C16 C15 H15 119.5
C14 C15 H15 119.5
C15 C16 C17 120.6(7)
C15 C16 H16 119.7
C17 C16 H16 119.7
C18 C17 C16 119.8(6)
C18 C17 H17 120.1
C16 C17 H17 120.1
C17 C18 C19 119.4(7)
C17 C18 H18 120.3
C19 C18 H18 120.3
C14 C19 C18 121.3(6)
C14 C19 H19 119.3
C18 C19 H19 119.3
C3 C20 S2 122.5(4)
C3 C20 S1 121.0(4)
S2 C20 S1 116.5(3)
C22 C21 S1 111.3(5)
C22 C21 H21A 109.4
S1 C21 H21A 109.4
C22 C21 H21B 109.4
S1 C21 H21B 109.4
H21A C21 H21B 108.0
C21 C22 S2 109.6(5)
C21 C22 H22A 109.7
S2 C22 H22A 109.7
C21 C22 H22B 109.7
S2 C22 H22B 109.7
H22A C22 H22B 108.2

loop_
_geom_bond_atom_site_label_1
_geom_bond_atom_site_label_2
_geom_bond_distance
S1 C20 1.737(6)
S1 C21 1.808(7)
S2 C20 1.703(6)
S2 C22 1.817(7)
O1 C2 1.228(7)
O2 C4 1.213(7)
C1 C2 1.514(7)
C1 C5 1.518(8)
C1 C7 1.557(8)
C1 H1 0.9800
C2 C3 1.449(8)
C3 C20 1.370(7)
C3 C4 1.469(7)
C4 C5 1.511(8)
C5 C6 1.544(8)
C5 H5 0.9800
C6 C14 1.510(7)
C6 C7 1.582(8)
C6 H6 0.9800
C7 C8 1.518(8)
C7 H7 0.9800
C8 C9 1.365(9)
C8 C13 1.379(8)
C9 C10 1.397(10)
C9 H9 0.9300
C10 C11 1.355(12)
C10 H10 0.9300
C11 C12 1.375(11)
C11 H11 0.9300
C12 C13 1.365(10)
C12 H12 0.9300
C13 H13 0.9300
C14 C19 1.383(8)
C14 C15 1.388(9)
C15 C16 1.375(9)
C15 H15 0.9300
C16 C17 1.376(10)
C16 H16 0.9300
C17 C18 1.374(10)
C17 H17 0.9300
C18 C19 1.397(9)
C18 H18 0.9300
C19 H19 0.9300
C21 C22 1.463(12)
C21 H21A 0.9700
C21 H21B 0.9700
C22 H22A 0.9700
C22 H22B 0.9700

loop_
_geom_torsion_atom_site_label_1
_geom_torsion_atom_site_label_2
_geom_torsion_atom_site_label_3
_geom_torsion_atom_site_label_4
_geom_torsion
C5 C1 C2 O1 -173.8(6)
C7 C1 C2 O1 88.9(7)
C5 C1 C2 C3 9.7(7)
C7 C1 C2 C3 -87.6(6)
O1 C2 C3 C20 -1.2(10)
C1 C2 C3 C20 175.3(6)
O1 C2 C3 C4 -178.6(6)
C1 C2 C3 C4 -2.1(7)
C20 C3 C4 O2 -4.8(11)
C2 C3 C4 O2 172.6(6)
C20 C3 C4 C5 176.3(6)
C2 C3 C4 C5 -6.3(7)
O2 C4 C5 C1 -166.9(6)
C3 C4 C5 C1 12.0(6)
O2 C4 C5 C6 -69.0(8)
C3 C4 C5 C6 109.9(6)
C2 C1 C5 C4 -13.1(6)
C7 C1 C5 C4 100.8(5)
C2 C1 C5 C6 -129.0(5)
C7 C1 C5 C6 -15.1(4)
C4 C5 C6 C14 148.8(5)
C1 C5 C6 C14 -104.0(5)
C4 C5 C6 C7 -92.3(5)
C1 C5 C6 C7 14.9(4)
C2 C1 C7 C8 -107.8(6)
C5 C1 C7 C8 143.5(5)
C2 C1 C7 C6 123.5(5)
C5 C1 C7 C6 14.8(4)
C14 C6 C7 C8 -20.5(8)
C5 C6 C7 C8 -140.4(6)
C14 C6 C7 C1 105.4(5)
C5 C6 C7 C1 -14.5(4)
C1 C7 C8 C9 122.2(6)
C6 C7 C8 C9 -127.8(6)
C1 C7 C8 C13 -56.4(7)
C6 C7 C8 C13 53.5(7)
C13 C8 C9 C10 0.3(9)
C7 C8 C9 C10 -178.5(6)
C8 C9 C10 C11 -1.3(10)
C9 C10 C11 C12 0.4(11)
C10 C11 C12 C13 1.7(11)
C11 C12 C13 C8 -2.8(10)
C9 C8 C13 C12 1.8(8)
C7 C8 C13 C12 -179.6(5)
C5 C6 C14 C19 8.5(8)
C7 C6 C14 C19 -93.8(7)
C5 C6 C14 C15 -176.0(5)
C7 C6 C14 C15 81.7(7)
C19 C14 C15 C16 1.4(10)
C6 C14 C15 C16 -174.4(7)
C14 C15 C16 C17 -1.2(11)
C15 C16 C17 C18 0.0(12)
C16 C17 C18 C19 0.9(11)
C15 C14 C19 C18 -0.4(9)
C6 C14 C19 C18 175.2(6)
C17 C18 C19 C14 -0.8(10)
C2 C3 C20 S2 -178.6(5)
C4 C3 C20 S2 -1.6(9)
C2 C3 C20 S1 0.6(8)
C4 C3 C20 S1 177.6(5)
C22 S2 C20 C3 -173.7(6)
C22 S2 C20 S1 7.2(5)
C21 S1 C20 C3 -169.5(5)
C21 S1 C20 S2 9.6(5)
C20 S1 C21 C22 -28.1(6)
S1 C21 C22 S2 36.2(8)
C20 S2 C22 C21 -26.3(6)
